data_7057769
loop_
_publ_author_name
'Ge, Jing-Yuan'
'Chen, Zhongyan'
'Wang, Hai-Ying'
'Wang, Haiou'
'Wang, Peng'
'Duan, Xing'
'Huo, Dexuan'

_publ_section_title
;
 Thiacalix[4]arene-supported mononuclear lanthanide compounds: slow
 magnetic relaxation in dysprosium and erbium analogues
;
_journal_issue 22
_journal_name_full 'New Journal of Chemistry'
_journal_page_first 17968
_journal_paper_doi 10.1039/C8NJ04016H
_journal_volume 42
_journal_year 2018
_chemical_formula_moiety 'C59 H85 Co O13 P3 S4 Tb'
_chemical_formula_sum 'C59 H85 Co O13 P3 S4 Tb'
_chemical_formula_weight 1441.29
_space_group_crystal_system triclinic
_space_group_IT_number 2
_space_group_name_Hall '-P 1'
_space_group_name_H-M_alt 'P -1'
_symmetry_space_group_name_Hall '-P 1'
_symmetry_space_group_name_H-M 'P -1'
_atom_sites_solution_hydrogens geom
_audit_creation_method SHELXL-2016/6
_audit_update_record
;
2018-06-27 deposited with the CCDC.
2018-09-27 downloaded from the CCDC.
;
_cell_angle_alpha 99.3020(10)
_cell_angle_beta 99.7090(10)
_cell_angle_gamma 102.88
_cell_formula_units_Z 2
_cell_length_a 11.2885(3)
_cell_length_b 16.1038(4)
_cell_length_c 20.2585(6)
_cell_measurement_reflns_used 8804
_cell_measurement_temperature 296(2)
_cell_measurement_theta_max 27.406
_cell_measurement_theta_min 2.501
_cell_volume 3461.76(16)
_computing_structure_refinement 'SHELXL-2016/6 (Sheldrick, 2016)'
_diffrn_ambient_temperature 296(2)
_diffrn_measured_fraction_theta_full 0.996
_diffrn_measured_fraction_theta_max 0.996
_diffrn_measurement_device_type 'Bruker APEX-II CCD'
_diffrn_measurement_method '\f and \w scans'
_diffrn_radiation_type MoK\a
_diffrn_radiation_wavelength 0.71073
_diffrn_reflns_av_R_equivalents 0.0162
_diffrn_reflns_av_unetI/netI 0.0306
_diffrn_reflns_Laue_measured_fraction_full 0.996
_diffrn_reflns_Laue_measured_fraction_max 0.996
_diffrn_reflns_limit_h_max 13
_diffrn_reflns_limit_h_min -13
_diffrn_reflns_limit_k_max 15
_diffrn_reflns_limit_k_min -19
_diffrn_reflns_limit_l_max 24
_diffrn_reflns_limit_l_min -24
_diffrn_reflns_number 20392
_diffrn_reflns_point_group_measured_fraction_full 0.996
_diffrn_reflns_point_group_measured_fraction_max 0.996
_diffrn_reflns_theta_full 25.242
_diffrn_reflns_theta_max 25.500
_diffrn_reflns_theta_min 1.326
_exptl_absorpt_coefficient_mu 1.498
_exptl_absorpt_correction_T_max 0.787
_exptl_absorpt_correction_T_min 0.760
_exptl_absorpt_correction_type multi-scan
_exptl_absorpt_process_details sadabs
_exptl_crystal_colour yellow
_exptl_crystal_density_diffrn 1.383
_exptl_crystal_description block
_exptl_crystal_F_000 1488
_exptl_crystal_size_max 0.190
_exptl_crystal_size_mid 0.170
_exptl_crystal_size_min 0.160
_refine_diff_density_max 1.518
_refine_diff_density_min -0.750
_refine_diff_density_rms 0.090
_refine_ls_extinction_method none
_refine_ls_goodness_of_fit_ref 1.014
_refine_ls_hydrogen_treatment constr
_refine_ls_matrix_type full
_refine_ls_number_parameters 750
_refine_ls_number_reflns 12834
_refine_ls_number_restraints 113
_refine_ls_restrained_S_all 1.083
_refine_ls_R_factor_all 0.0462
_refine_ls_R_factor_gt 0.0395
_refine_ls_shift/su_max 0.001
_refine_ls_shift/su_mean 0.000
_refine_ls_structure_factor_coef Fsqd
_refine_ls_weighting_details 'w=1/[\s^2^(Fo^2^)+(0.0942P)^2^+0.5657P] where P=(Fo^2^+2Fc^2^)/3'
_refine_ls_weighting_scheme calc
_refine_ls_wR_factor_gt 0.1227
_refine_ls_wR_factor_ref 0.1287
_reflns_Friedel_coverage 0.000
_reflns_number_gt 11177
_reflns_number_total 12834
_reflns_threshold_expression 'I > 2\s(I)'
_cod_data_source_file c8nj04016h2.cif
_cod_data_source_block Tb
_cod_depositor_comments 'Adding full bibliography for 7057767--7057770.cif.'
_cod_original_cell_volume 3461.70(16)
_cod_database_code 7057769
_shelx_shelxl_version_number 2016/6
_shelx_space_group_comment
;
The symmetry employed for this shelxl refinement is uniquely defined
by the following loop, which should always be used as a source of
symmetry information in preference to the above space-group names.
They are only intended as comments.
;
_shelx_estimated_absorpt_t_min 0.764
_shelx_estimated_absorpt_t_max 0.796

loop_
_space_group_symop_operation_xyz
'x, y, z'
'-x, -y, -z'

loop_
_atom_site_label
_atom_site_type_symbol
_atom_site_fract_x
_atom_site_fract_y
_atom_site_fract_z
_atom_site_U_iso_or_equiv
_atom_site_adp_type
_atom_site_occupancy
_atom_site_site_symmetry_order
_atom_site_calc_flag
_atom_site_refinement_flags_posn
_atom_site_refinement_flags_adp
Tb1 Tb 0.61541(2) 0.44794(2) 0.26246(2) 0.03588(8) Uani 1 1 d . .
Co1 Co 0.81195(5) 0.71144(3) 0.26613(3) 0.03992(14) Uani 1 1 d . .
O1 O 0.6990(3) 0.35824(17) 0.17442(14) 0.0425(6) Uani 1 1 d . .
O2 O 0.6750(3) 0.36201(18) 0.32615(15) 0.0465(7) Uani 1 1 d . .
O3 O 0.4542(3) 0.43942(17) 0.34819(14) 0.0434(6) Uani 1 1 d . .
O4 O 0.4458(2) 0.36521(18) 0.19352(14) 0.0431(6) Uani 1 1 d . .
O5 O 0.8243(3) 0.51938(18) 0.27766(18) 0.0523(7) Uani 1 1 d . .
O6 O 0.6142(3) 0.53447(18) 0.18182(15) 0.0560(8) Uani 1 1 d . .
O7 O 0.6241(3) 0.58175(19) 0.32693(17) 0.0552(8) Uani 1 1 d . .
O8 O 1.0090(3) 0.6350(2) 0.34815(19) 0.0704(10) Uani 1 1 d . .
O9 O 0.9835(3) 0.6054(2) 0.22271(19) 0.0639(9) Uani 1 1 d . .
O10 O 0.7404(4) 0.6239(2) 0.11497(17) 0.0721(10) Uani 1 1 d . .
O11 O 0.5699(3) 0.6752(2) 0.1605(2) 0.0745(11) Uani 1 1 d . .
O12 O 0.6097(4) 0.7368(2) 0.3497(2) 0.0852(12) Uani 1 1 d . .
O13 O 0.7902(4) 0.7006(2) 0.41288(17) 0.0731(10) Uani 1 1 d . .
P1 P 0.90278(10) 0.60835(7) 0.28042(6) 0.0436(2) Uani 1 1 d . .
P2 P 0.67576(10) 0.62611(7) 0.17925(6) 0.0441(2) Uani 1 1 d . .
P3 P 0.69924(11) 0.67448(7) 0.33822(6) 0.0465(3) Uani 1 1 d . .
S1 S 0.48146(11) 0.27534(7) 0.05613(5) 0.0467(2) Uani 1 1 d . .
S2 S 0.86266(10) 0.28144(7) 0.26946(6) 0.0484(2) Uani 1 1 d . .
S3 S 0.56339(12) 0.34509(8) 0.44933(6) 0.0561(3) Uani 1 1 d . .
S4 S 0.21923(10) 0.39035(7) 0.24167(6) 0.0506(3) Uani 1 1 d . .
C1 C 0.6498(6) -0.0493(4) 0.1058(3) 0.0815(18) Uani 1 1 d . .
H1A H 0.658472 -0.031002 0.063688 0.122 Uiso 1 1 calc R U
H1B H 0.626087 -0.111715 0.097628 0.122 Uiso 1 1 calc R U
H1C H 0.727682 -0.027606 0.138365 0.122 Uiso 1 1 calc R U
C2 C 0.5433(7) -0.0389(4) 0.2042(3) 0.092(2) Uani 1 1 d . .
H2A H 0.625076 -0.022709 0.232931 0.138 Uiso 1 1 calc R U
H2B H 0.509380 -0.100611 0.197432 0.138 Uiso 1 1 calc R U
H2C H 0.490679 -0.008957 0.225708 0.138 Uiso 1 1 calc R U
C3 C 0.4250(6) -0.0548(3) 0.0834(4) 0.0854(19) Uani 1 1 d . .
H3A H 0.361662 -0.031421 0.099743 0.128 Uiso 1 1 calc R U
H3B H 0.403825 -0.116741 0.079523 0.128 Uiso 1 1 calc R U
H3C H 0.431043 -0.041692 0.039269 0.128 Uiso 1 1 calc R U
C4 C 0.5509(5) -0.0137(3) 0.1340(3) 0.0573(12) Uani 1 1 d . .
C5 C 0.5841(4) 0.0856(3) 0.1435(2) 0.0432(9) Uani 1 1 d . .
C6 C 0.5220(4) 0.1311(3) 0.1046(2) 0.0428(9) Uani 1 1 d . .
H6 H 0.451892 0.100409 0.071204 0.051 Uiso 1 1 calc R U
C7 C 0.5593(4) 0.2215(3) 0.11301(19) 0.0395(8) Uani 1 1 d . .
C8 C 0.6637(4) 0.2682(2) 0.16315(19) 0.0380(8) Uani 1 1 d . .
C9 C 0.7302(4) 0.2249(3) 0.2031(2) 0.0408(9) Uani 1 1 d . .
C10 C 0.6914(4) 0.1349(3) 0.1930(2) 0.0445(9) Uani 1 1 d . .
H10 H 0.737150 0.106078 0.219576 0.053 Uiso 1 1 calc R U
C11 C 0.7868(5) 0.3913(3) 0.1351(3) 0.0638(13) Uani 1 1 d . .
H11A H 0.860144 0.371063 0.145977 0.096 Uiso 1 1 calc R U
H11B H 0.808621 0.453766 0.145949 0.096 Uiso 1 1 calc R U
H11C H 0.750269 0.371020 0.087196 0.096 Uiso 1 1 calc R U
C12 C 0.8860(10) 0.0522(7) 0.4287(6) 0.178(3) Uani 1 1 d D U
H12A H 0.899268 0.006175 0.451555 0.267 Uiso 1 1 calc R U
H12B H 0.963710 0.094608 0.434532 0.267 Uiso 1 1 calc R U
H12C H 0.852699 0.028554 0.380810 0.267 Uiso 1 1 calc R U
C13 C 0.8337(11) 0.1245(6) 0.5335(4) 0.176(4) Uani 1 1 d D U
H13A H 0.763032 0.127271 0.553529 0.264 Uiso 1 1 calc R U
H13B H 0.890936 0.181110 0.544254 0.264 Uiso 1 1 calc R U
H13C H 0.874087 0.083956 0.551562 0.264 Uiso 1 1 calc R U
C14 C 0.6698(10) 0.0229(7) 0.4423(6) 0.206(4) Uani 1 1 d D U
H14A H 0.654763 0.003099 0.483094 0.310 Uiso 1 1 calc R U
H14B H 0.676310 -0.024805 0.409175 0.310 Uiso 1 1 calc R U
H14C H 0.602164 0.045241 0.423822 0.310 Uiso 1 1 calc R U
C15 C 0.7930(10) 0.0961(5) 0.4598(4) 0.124(2) Uani 1 1 d . U
C16 C 0.7711(5) 0.1724(3) 0.4271(2) 0.0624(13) Uani 1 1 d . .
C17 C 0.8228(4) 0.1940(3) 0.3739(2) 0.0541(11) Uani 1 1 d . .
H17 H 0.878250 0.163969 0.359234 0.065 Uiso 1 1 calc R U
C18 C 0.7959(4) 0.2601(3) 0.3399(2) 0.0445(9) Uani 1 1 d . .
C19 C 0.7107(4) 0.3063(3) 0.3597(2) 0.0424(9) Uani 1 1 d . .
C20 C 0.6645(4) 0.2869(3) 0.4178(2) 0.0483(10) Uani 1 1 d . .
C21 C 0.6933(5) 0.2221(3) 0.4497(2) 0.0600(12) Uani 1 1 d . .
H21 H 0.659904 0.211296 0.487338 0.072 Uiso 1 1 calc R U
C22 C 0.2619(9) 0.0277(5) 0.3371(5) 0.165(4) Uani 1 1 d D U
H22A H 0.267505 0.048407 0.384939 0.248 Uiso 1 1 calc R U
H22B H 0.343895 0.032015 0.328490 0.248 Uiso 1 1 calc R U
H22C H 0.214386 -0.032001 0.323734 0.248 Uiso 1 1 calc R U
C23 C 0.0656(7) 0.0610(6) 0.2849(6) 0.164(3) Uani 1 1 d D U
H23A H 0.039195 0.060671 0.327508 0.246 Uiso 1 1 calc R U
H23B H 0.030467 0.004910 0.255027 0.246 Uiso 1 1 calc R U
H23C H 0.038089 0.104610 0.263847 0.246 Uiso 1 1 calc R U
C24 C 0.2284(10) 0.0494(6) 0.2201(4) 0.157(3) Uani 1 1 d D U
H24A H 0.152305 0.035211 0.186344 0.236 Uiso 1 1 calc R U
H24B H 0.261179 -0.000800 0.219247 0.236 Uiso 1 1 calc R U
H24C H 0.287664 0.096011 0.210143 0.236 Uiso 1 1 calc R U
C25 C 0.2008(8) 0.0803(4) 0.2975(4) 0.0980(15) Uani 1 1 d . U
C26 C 0.2628(5) 0.1781(3) 0.3159(3) 0.0643(12) Uani 1 1 d . U
C27 C 0.3664(5) 0.2133(3) 0.3679(2) 0.0579(12) Uani 1 1 d . .
H27 H 0.395341 0.177205 0.394643 0.069 Uiso 1 1 calc R U
C28 C 0.4298(4) 0.3016(3) 0.3819(2) 0.0464(9) Uani 1 1 d . .
C29 C 0.3853(4) 0.3556(2) 0.3423(2) 0.0411(9) Uani 1 1 d . .
C30 C 0.2760(4) 0.3226(3) 0.2930(2) 0.0421(9) Uani 1 1 d . .
C31 C 0.2165(4) 0.2348(3) 0.2811(2) 0.0538(11) Uani 1 1 d . .
H31 H 0.142620 0.213344 0.248386 0.065 Uiso 1 1 calc R U
C32 C 0.4237(5) 0.5025(3) 0.3955(3) 0.0657(14) Uani 1 1 d . .
H32A H 0.342737 0.508936 0.377438 0.099 Uiso 1 1 calc R U
H32B H 0.484114 0.557274 0.402909 0.099 Uiso 1 1 calc R U
H32C H 0.423519 0.483711 0.438147 0.099 Uiso 1 1 calc R U
C33 C -0.0903(7) 0.1251(6) 0.0432(4) 0.124(3) Uani 1 1 d . U
H33A H -0.084552 0.157217 0.088411 0.186 Uiso 1 1 calc R U
H33B H -0.061333 0.073844 0.046431 0.186 Uiso 1 1 calc R U
H33C H -0.175305 0.108395 0.018664 0.186 Uiso 1 1 calc R U
C34 C -0.0801(7) 0.2446(6) -0.0200(5) 0.130(3) Uani 1 1 d . U
H34A H -0.096960 0.280279 0.018278 0.195 Uiso 1 1 calc R U
H34B H -0.157060 0.212364 -0.050548 0.195 Uiso 1 1 calc R U
H34C H -0.030476 0.280825 -0.043688 0.195 Uiso 1 1 calc R U
C35 C 0.0105(7) 0.1214(6) -0.0557(4) 0.122(3) Uani 1 1 d . U
H35A H -0.066909 0.080717 -0.078972 0.183 Uiso 1 1 calc R U
H35B H 0.069245 0.090335 -0.039857 0.183 Uiso 1 1 calc R U
H35C H 0.042369 0.155400 -0.086724 0.183 Uiso 1 1 calc R U
C36 C -0.0103(5) 0.1818(4) 0.0054(3) 0.0721(13) Uani 1 1 d . U
C37 C 0.1138(4) 0.2336(3) 0.0536(2) 0.0544(10) Uani 1 1 d . U
C38 C 0.1159(4) 0.2854(3) 0.1159(2) 0.0501(10) Uani 1 1 d . .
H38 H 0.040924 0.290144 0.127235 0.060 Uiso 1 1 calc R U
C39 C 0.2249(4) 0.3300(3) 0.1611(2) 0.0429(9) Uani 1 1 d . .
C40 C 0.3433(4) 0.3259(2) 0.1481(2) 0.0395(8) Uani 1 1 d . .
C41 C 0.3409(4) 0.2756(3) 0.0839(2) 0.0413(9) Uani 1 1 d . .
C42 C 0.2290(4) 0.2302(3) 0.0391(2) 0.0476(10) Uani 1 1 d . .
H42 H 0.231377 0.196238 -0.002119 0.057 Uiso 1 1 calc R U
C43 C 0.8284(6) 0.8093(3) 0.2098(3) 0.0713(16) Uani 1 1 d . .
H43 H 0.779668 0.804863 0.163931 0.086 Uiso 1 1 calc R U
C44 C 0.9415(5) 0.7881(3) 0.2243(3) 0.0672(14) Uani 1 1 d . .
H44 H 0.987162 0.767136 0.190891 0.081 Uiso 1 1 calc R U
C45 C 0.9800(5) 0.8048(3) 0.2963(3) 0.0695(15) Uani 1 1 d . .
H45 H 1.057615 0.797289 0.321570 0.083 Uiso 1 1 calc R U
C46 C 0.8912(6) 0.8357(3) 0.3252(3) 0.0708(15) Uani 1 1 d . .
H46 H 0.895168 0.853455 0.374256 0.085 Uiso 1 1 calc R U
C47 C 0.7959(5) 0.8388(3) 0.2721(3) 0.0691(15) Uani 1 1 d . .
H47 H 0.721702 0.859199 0.277244 0.083 Uiso 1 1 calc R U
C48 C 1.0107(7) 0.5928(6) 0.4051(4) 0.109(3) Uani 1 1 d D .
H48A H 1.023048 0.636378 0.446447 0.131 Uiso 1 1 calc R U
H48B H 0.929963 0.552523 0.399420 0.131 Uiso 1 1 calc R U
C49 C 1.0995(11) 0.5484(9) 0.4136(7) 0.208(7) Uani 1 1 d D .
H49A H 1.107164 0.519933 0.369718 0.312 Uiso 1 1 calc R U
H49B H 1.076482 0.505714 0.440351 0.312 Uiso 1 1 calc R U
H49C H 1.177616 0.588322 0.436903 0.312 Uiso 1 1 calc R U
C50 C 1.0718(5) 0.5536(4) 0.2221(3) 0.0731(15) Uani 1 1 d . .
H50A H 1.036366 0.497096 0.231391 0.088 Uiso 1 1 calc R U
H50B H 1.146164 0.582085 0.257132 0.088 Uiso 1 1 calc R U
C51 C 1.1036(8) 0.5428(6) 0.1527(5) 0.125(3) Uani 1 1 d . .
H51A H 1.028390 0.524601 0.117975 0.187 Uiso 1 1 calc R U
H51B H 1.149779 0.499582 0.148180 0.187 Uiso 1 1 calc R U
H51C H 1.152852 0.597242 0.147502 0.187 Uiso 1 1 calc R U
C52 C 0.6864(6) 0.5684(4) 0.0492(3) 0.0805(17) Uani 1 1 d . .
H52A H 0.628356 0.593833 0.023519 0.097 Uiso 1 1 calc R U
H52B H 0.640681 0.512281 0.054790 0.097 Uiso 1 1 calc R U
C53 C 0.7815(8) 0.5567(4) 0.0119(3) 0.103(2) Uani 1 1 d . .
H53A H 0.839538 0.611878 0.016352 0.155 Uiso 1 1 calc R U
H53B H 0.743899 0.533060 -0.035582 0.155 Uiso 1 1 calc R U
H53C H 0.824285 0.517383 0.030026 0.155 Uiso 1 1 calc R U
C54 C 0.4471(5) 0.6295(4) 0.1237(4) 0.098(2) Uani 1 1 d . .
H54A H 0.404552 0.595989 0.152381 0.117 Uiso 1 1 calc R U
H54B H 0.451628 0.589290 0.083538 0.117 Uiso 1 1 calc R U
C55 C 0.3779(6) 0.6897(4) 0.1028(4) 0.091(2) Uani 1 1 d . .
H55A H 0.384534 0.734843 0.141551 0.137 Uiso 1 1 calc R U
H55B H 0.292105 0.659173 0.085223 0.137 Uiso 1 1 calc R U
H55C H 0.411136 0.714946 0.067916 0.137 Uiso 1 1 calc R U
C56 C 0.4861(8) 0.7195(6) 0.3201(6) 0.144(4) Uani 1 1 d . .
H56A H 0.446943 0.660029 0.321899 0.172 Uiso 1 1 calc R U
H56B H 0.479325 0.722317 0.272217 0.172 Uiso 1 1 calc R U
C57 C 0.4188(12) 0.7729(9) 0.3480(8) 0.221(7) Uani 1 1 d . .
H57A H 0.442179 0.783964 0.397071 0.332 Uiso 1 1 calc R U
H57B H 0.331612 0.744723 0.333529 0.332 Uiso 1 1 calc R U
H57C H 0.436044 0.826926 0.332858 0.332 Uiso 1 1 calc R U
C58 C 0.7453(7) 0.6829(7) 0.4720(3) 0.136(4) Uani 1 1 d . .
H58A H 0.699817 0.725166 0.485165 0.163 Uiso 1 1 calc R U
H58B H 0.686929 0.625837 0.459976 0.163 Uiso 1 1 calc R U
C59 C 0.8365(9) 0.6848(8) 0.5285(4) 0.146(4) Uani 1 1 d . .
H59A H 0.868145 0.634371 0.520264 0.219 Uiso 1 1 calc R U
H59B H 0.800928 0.684953 0.568374 0.219 Uiso 1 1 calc R U
H59C H 0.903007 0.736428 0.535804 0.219 Uiso 1 1 calc R U

loop_
_atom_site_aniso_label
_atom_site_aniso_U_11
_atom_site_aniso_U_22
_atom_site_aniso_U_33
_atom_site_aniso_U_23
_atom_site_aniso_U_13
_atom_site_aniso_U_12
Tb1 0.04038(12) 0.02606(11) 0.04306(12) 0.00799(8) 0.01257(8) 0.00900(8)
Co1 0.0436(3) 0.0268(3) 0.0476(3) 0.0086(2) 0.0069(2) 0.0071(2)
O1 0.0490(16) 0.0343(14) 0.0506(16) 0.0095(12) 0.0237(13) 0.0134(12)
O2 0.0557(17) 0.0408(15) 0.0514(16) 0.0175(13) 0.0168(13) 0.0196(13)
O3 0.0484(16) 0.0349(14) 0.0476(16) 0.0051(12) 0.0169(12) 0.0093(12)
O4 0.0388(14) 0.0433(15) 0.0462(15) 0.0052(12) 0.0102(12) 0.0103(12)
O5 0.0435(16) 0.0368(15) 0.083(2) 0.0208(14) 0.0174(15) 0.0152(12)
O6 0.074(2) 0.0335(15) 0.0496(17) 0.0102(13) -0.0028(15) 0.0024(14)
O7 0.0624(19) 0.0388(16) 0.0641(19) 0.0024(14) 0.0303(16) 0.0056(14)
O8 0.063(2) 0.069(2) 0.075(2) 0.0244(18) -0.0030(18) 0.0158(17)
O9 0.059(2) 0.064(2) 0.089(3) 0.0338(18) 0.0370(18) 0.0298(17)
O10 0.085(3) 0.067(2) 0.0473(18) 0.0026(16) 0.0140(17) -0.0081(19)
O11 0.059(2) 0.0409(17) 0.108(3) 0.0148(18) -0.021(2) 0.0094(15)
O12 0.078(3) 0.057(2) 0.129(4) 0.006(2) 0.044(3) 0.0288(19)
O13 0.073(2) 0.081(3) 0.0500(19) 0.0037(17) 0.0149(17) -0.0054(19)
P1 0.0381(5) 0.0370(5) 0.0582(6) 0.0153(5) 0.0106(5) 0.0103(4)
P2 0.0507(6) 0.0316(5) 0.0473(6) 0.0126(4) 0.0026(5) 0.0078(4)
P3 0.0521(6) 0.0325(5) 0.0532(6) 0.0014(4) 0.0164(5) 0.0090(4)
S1 0.0572(6) 0.0543(6) 0.0402(5) 0.0185(4) 0.0170(5) 0.0267(5)
S2 0.0386(5) 0.0505(6) 0.0535(6) 0.0051(5) 0.0081(4) 0.0118(4)
S3 0.0715(8) 0.0637(7) 0.0398(6) 0.0079(5) 0.0154(5) 0.0302(6)
S4 0.0519(6) 0.0518(6) 0.0541(6) 0.0073(5) 0.0149(5) 0.0257(5)
C1 0.100(4) 0.054(3) 0.087(4) -0.004(3) 0.004(3) 0.036(3)
C2 0.130(6) 0.057(3) 0.088(4) 0.037(3) 0.012(4) 0.012(3)
C3 0.082(4) 0.041(3) 0.112(5) 0.011(3) -0.014(3) 0.002(3)
C4 0.068(3) 0.039(2) 0.059(3) 0.009(2) 0.002(2) 0.010(2)
C5 0.052(2) 0.034(2) 0.043(2) 0.0033(16) 0.0114(18) 0.0131(17)
C6 0.046(2) 0.040(2) 0.039(2) 0.0013(16) 0.0036(17) 0.0145(17)
C7 0.049(2) 0.040(2) 0.0347(19) 0.0067(15) 0.0128(16) 0.0187(17)
C8 0.044(2) 0.0353(19) 0.043(2) 0.0091(16) 0.0218(17) 0.0153(16)
C9 0.045(2) 0.039(2) 0.040(2) 0.0026(16) 0.0121(17) 0.0152(17)
C10 0.049(2) 0.043(2) 0.044(2) 0.0109(17) 0.0063(18) 0.0192(18)
C11 0.070(3) 0.052(3) 0.079(3) 0.017(2) 0.044(3) 0.014(2)
C12 0.226(7) 0.158(6) 0.196(7) 0.071(5) 0.065(5) 0.106(5)
C13 0.251(7) 0.141(6) 0.142(6) 0.082(5) -0.014(5) 0.068(5)
C14 0.238(8) 0.153(6) 0.220(7) 0.079(6) -0.003(6) 0.043(6)
C15 0.189(6) 0.100(4) 0.117(4) 0.072(4) 0.020(4) 0.084(4)
C16 0.088(4) 0.061(3) 0.043(2) 0.015(2) 0.000(2) 0.036(3)
C17 0.060(3) 0.054(3) 0.050(3) 0.009(2) 0.000(2) 0.031(2)
C18 0.043(2) 0.046(2) 0.041(2) 0.0031(17) 0.0008(17) 0.0136(18)
C19 0.046(2) 0.038(2) 0.041(2) 0.0065(16) 0.0035(17) 0.0110(17)
C20 0.056(2) 0.051(2) 0.043(2) 0.0112(18) 0.0092(19) 0.022(2)
C21 0.081(3) 0.064(3) 0.044(2) 0.021(2) 0.012(2) 0.031(3)
C22 0.222(8) 0.064(4) 0.176(7) 0.047(4) -0.020(6) -0.002(5)
C23 0.121(3) 0.111(5) 0.234(7) 0.019(5) 0.043(5) -0.013(4)
C24 0.200(8) 0.100(5) 0.145(5) -0.031(5) 0.057(6) 0.009(6)
C25 0.117(3) 0.059(2) 0.110(3) 0.017(2) 0.026(3) 0.005(2)
C26 0.088(3) 0.042(2) 0.068(3) 0.014(2) 0.038(2) 0.009(2)
C27 0.081(3) 0.043(2) 0.060(3) 0.021(2) 0.030(3) 0.018(2)
C28 0.056(2) 0.046(2) 0.044(2) 0.0120(18) 0.0219(19) 0.0189(19)
C29 0.047(2) 0.036(2) 0.045(2) 0.0085(16) 0.0238(18) 0.0112(17)
C30 0.045(2) 0.043(2) 0.044(2) 0.0105(17) 0.0225(18) 0.0131(17)
C31 0.053(3) 0.049(3) 0.054(3) 0.004(2) 0.020(2) 0.003(2)
C32 0.083(4) 0.043(3) 0.075(3) -0.003(2) 0.040(3) 0.018(2)
C33 0.094(5) 0.135(6) 0.099(5) 0.024(4) -0.002(4) -0.039(4)
C34 0.093(5) 0.121(5) 0.146(6) 0.020(5) -0.045(4) 0.022(4)
C35 0.094(5) 0.138(6) 0.089(5) -0.024(4) -0.013(4) -0.005(4)
C36 0.060(2) 0.077(3) 0.069(2) 0.012(2) -0.003(2) 0.011(2)
C37 0.049(2) 0.059(2) 0.055(2) 0.0167(19) 0.0026(19) 0.0157(19)
C38 0.045(2) 0.056(3) 0.051(2) 0.015(2) 0.0079(19) 0.017(2)
C39 0.043(2) 0.043(2) 0.044(2) 0.0109(17) 0.0085(17) 0.0148(17)
C40 0.046(2) 0.036(2) 0.041(2) 0.0117(16) 0.0118(17) 0.0160(17)
C41 0.046(2) 0.040(2) 0.044(2) 0.0135(17) 0.0117(17) 0.0187(17)
C42 0.058(3) 0.046(2) 0.039(2) 0.0104(17) 0.0047(19) 0.0176(19)
C43 0.084(4) 0.036(2) 0.081(4) 0.028(2) -0.006(3) -0.006(2)
C44 0.067(3) 0.041(3) 0.096(4) 0.024(3) 0.030(3) 0.002(2)
C45 0.057(3) 0.039(3) 0.103(4) 0.026(3) 0.003(3) -0.003(2)
C46 0.101(4) 0.031(2) 0.069(3) 0.009(2) 0.007(3) 0.003(2)
C47 0.073(3) 0.027(2) 0.108(5) 0.017(2) 0.019(3) 0.012(2)
C48 0.097(5) 0.157(7) 0.096(5) 0.063(5) 0.009(4) 0.058(5)
C49 0.185(12) 0.275(16) 0.248(15) 0.166(13) 0.053(10) 0.147(12)
C50 0.059(3) 0.075(4) 0.103(4) 0.026(3) 0.034(3) 0.033(3)
C51 0.134(7) 0.158(8) 0.156(8) 0.091(6) 0.104(6) 0.091(6)
C52 0.095(4) 0.079(4) 0.055(3) 0.006(3) 0.008(3) 0.010(3)
C53 0.149(7) 0.078(4) 0.079(4) 0.004(3) 0.048(4) 0.012(4)
C54 0.055(3) 0.073(4) 0.146(6) 0.012(4) -0.019(4) 0.015(3)
C55 0.063(4) 0.092(5) 0.114(5) 0.035(4) -0.006(3) 0.019(3)
C56 0.088(6) 0.116(7) 0.215(11) -0.001(7) -0.005(6) 0.054(5)
C57 0.172(11) 0.233(14) 0.287(17) -0.018(12) 0.077(11) 0.139(11)
C58 0.075(4) 0.250(11) 0.057(4) 0.019(5) 0.025(3) -0.007(6)
C59 0.134(7) 0.260(13) 0.086(5) 0.067(7) 0.058(5) 0.086(8)

loop_
_atom_type_symbol
_atom_type_description
_atom_type_scat_dispersion_real
_atom_type_scat_dispersion_imag
_atom_type_scat_source
C C 0.0033 0.0016 'International Tables Vol C Tables 4.2.6.8 and 6.1.1.4'
H H 0.0000 0.0000 'International Tables Vol C Tables 4.2.6.8 and 6.1.1.4'
Co Co 0.3494 0.9721 'International Tables Vol C Tables 4.2.6.8 and 6.1.1.4'
O O 0.0106 0.0060 'International Tables Vol C Tables 4.2.6.8 and 6.1.1.4'
P P 0.1023 0.0942 'International Tables Vol C Tables 4.2.6.8 and 6.1.1.4'
S S 0.1246 0.1234 'International Tables Vol C Tables 4.2.6.8 and 6.1.1.4'
Tb Tb -0.1723 4.1537 'International Tables Vol C Tables 4.2.6.8 and 6.1.1.4'

loop_
_geom_angle_atom_site_label_1
_geom_angle_atom_site_label_2
_geom_angle_atom_site_label_3
_geom_angle
O2 Tb1 O4 103.38(11)
O2 Tb1 O7 111.66(12)
O4 Tb1 O7 122.80(11)
O2 Tb1 O6 159.99(13)
O4 Tb1 O6 84.59(10)
O7 Tb1 O6 77.55(11)
O2 Tb1 O5 87.41(11)
O4 Tb1 O5 148.14(12)
O7 Tb1 O5 78.37(11)
O6 Tb1 O5 76.87(11)
O2 Tb1 O1 82.34(10)
O4 Tb1 O1 77.44(10)
O7 Tb1 O1 148.75(10)
O6 Tb1 O1 81.56(10)
O5 Tb1 O1 74.40(10)
O2 Tb1 O3 77.48(10)
O4 Tb1 O3 79.11(9)
O7 Tb1 O3 66.79(9)
O6 Tb1 O3 122.36(11)
O5 Tb1 O3 132.74(10)
O1 Tb1 O3 144.40(8)
C45 Co1 C46 39.1(2)
C45 Co1 C44 39.8(2)
C46 Co1 C44 66.3(2)
C45 Co1 C43 65.8(2)
C46 Co1 C43 66.0(2)
C44 Co1 C43 39.0(2)
C45 Co1 C47 66.0(2)
C46 Co1 C47 39.4(2)
C44 Co1 C47 66.3(2)
C43 Co1 C47 39.6(2)
C45 Co1 P3 122.03(19)
C46 Co1 P3 92.77(18)
C44 Co1 P3 159.06(17)
C43 Co1 P3 134.2(2)
C47 Co1 P3 98.39(18)
C45 Co1 P1 91.54(16)
C46 Co1 P1 119.38(17)
C44 Co1 P1 99.51(16)
C43 Co1 P1 135.8(2)
C47 Co1 P1 157.15(16)
P3 Co1 P1 90.00(5)
C45 Co1 P2 145.00(19)
C46 Co1 P2 149.00(16)
C44 Co1 P2 105.48(17)
C43 Co1 P2 88.62(15)
C47 Co1 P2 109.57(17)
P3 Co1 P2 92.86(5)
P1 Co1 P2 91.07(4)
C8 O1 C11 113.6(3)
C8 O1 Tb1 119.7(2)
C11 O1 Tb1 126.6(3)
C19 O2 Tb1 175.3(3)
C29 O3 C32 114.1(3)
C29 O3 Tb1 111.8(2)
C32 O3 Tb1 134.1(3)
C40 O4 Tb1 171.3(3)
P1 O5 Tb1 139.01(17)
P2 O6 Tb1 136.51(17)
P3 O7 Tb1 137.99(18)
C48 O8 P1 125.7(4)
C50 O9 P1 120.9(3)
C52 O10 P2 124.6(4)
C54 O11 P2 122.2(3)
C56 O12 P3 126.5(5)
C58 O13 P3 121.4(4)
O5 P1 O8 108.33(19)
O5 P1 O9 110.31(19)
O8 P1 O9 101.1(2)
O5 P1 Co1 118.76(12)
O8 P1 Co1 112.35(15)
O9 P1 Co1 104.49(13)
O6 P2 O10 108.5(2)
O6 P2 O11 108.41(19)
O10 P2 O11 103.4(2)
O6 P2 Co1 121.22(12)
O10 P2 Co1 106.95(14)
O11 P2 Co1 106.91(13)
O7 P3 O12 108.4(2)
O7 P3 O13 108.9(2)
O12 P3 O13 99.9(2)
O7 P3 Co1 119.22(13)
O12 P3 Co1 111.52(18)
O13 P3 Co1 107.11(14)
C41 S1 C7 103.83(18)
C18 S2 C9 97.65(19)
C20 S3 C28 99.3(2)
C30 S4 C39 97.31(19)
C4 C1 H1A 109.5
C4 C1 H1B 109.5
H1A C1 H1B 109.5
C4 C1 H1C 109.5
H1A C1 H1C 109.5
H1B C1 H1C 109.5
C4 C2 H2A 109.5
C4 C2 H2B 109.5
H2A C2 H2B 109.5
C4 C2 H2C 109.5
H2A C2 H2C 109.5
H2B C2 H2C 109.5
C4 C3 H3A 109.5
C4 C3 H3B 109.5
H3A C3 H3B 109.5
C4 C3 H3C 109.5
H3A C3 H3C 109.5
H3B C3 H3C 109.5
C1 C4 C5 109.9(4)
C1 C4 C3 108.4(5)
C5 C4 C3 110.6(4)
C1 C4 C2 109.0(5)
C5 C4 C2 109.3(4)
C3 C4 C2 109.5(5)
C6 C5 C10 116.7(4)
C6 C5 C4 124.9(4)
C10 C5 C4 118.4(4)
C5 C6 C7 122.8(4)
C5 C6 H6 118.6
C7 C6 H6 118.6
C8 C7 C6 119.1(3)
C8 C7 S1 120.4(3)
C6 C7 S1 120.3(3)
O1 C8 C9 119.9(3)
O1 C8 C7 120.0(3)
C9 C8 C7 120.0(3)
C8 C9 C10 119.4(4)
C8 C9 S2 122.1(3)
C10 C9 S2 118.5(3)
C9 C10 C5 121.9(4)
C9 C10 H10 119.0
C5 C10 H10 119.0
O1 C11 H11A 109.5
O1 C11 H11B 109.5
H11A C11 H11B 109.5
O1 C11 H11C 109.5
H11A C11 H11C 109.5
H11B C11 H11C 109.5
C15 C12 H12A 109.5
C15 C12 H12B 109.5
H12A C12 H12B 109.5
C15 C12 H12C 109.5
H12A C12 H12C 109.5
H12B C12 H12C 109.5
C15 C13 H13A 109.5
C15 C13 H13B 109.5
H13A C13 H13B 109.5
C15 C13 H13C 109.5
H13A C13 H13C 109.5
H13B C13 H13C 109.5
C15 C14 H14A 109.5
C15 C14 H14B 109.5
H14A C14 H14B 109.5
C15 C14 H14C 109.5
H14A C14 H14C 109.5
H14B C14 H14C 109.5
C13 C15 C16 110.4(7)
C13 C15 C12 111.2(7)
C16 C15 C12 112.1(7)
C13 C15 C14 109.7(8)
C16 C15 C14 109.1(7)
C12 C15 C14 104.2(7)
C17 C16 C21 116.6(4)
C17 C16 C15 122.6(6)
C21 C16 C15 120.8(6)
C16 C17 C18 123.1(4)
C16 C17 H17 118.5
C18 C17 H17 118.5
C19 C18 C17 120.3(4)
C19 C18 S2 119.4(3)
C17 C18 S2 120.2(3)
O2 C19 C18 122.3(4)
O2 C19 C20 122.0(4)
C18 C19 C20 115.7(4)
C21 C20 C19 122.1(4)
C21 C20 S3 118.6(4)
C19 C20 S3 119.3(3)
C20 C21 C16 122.0(5)
C20 C21 H21 119.0
C16 C21 H21 119.0
C25 C22 H22A 109.5
C25 C22 H22B 109.5
H22A C22 H22B 109.5
C25 C22 H22C 109.5
H22A C22 H22C 109.5
H22B C22 H22C 109.5
C25 C23 H23A 109.5
C25 C23 H23B 109.5
H23A C23 H23B 109.5
C25 C23 H23C 109.5
H23A C23 H23C 109.5
H23B C23 H23C 109.5
C25 C24 H24A 109.5
C25 C24 H24B 109.5
H24A C24 H24B 109.5
C25 C24 H24C 109.5
H24A C24 H24C 109.5
H24B C24 H24C 109.5
C23 C25 C22 117.8(7)
C23 C25 C26 112.7(7)
C22 C25 C26 115.3(6)
C23 C25 C24 103.2(7)
C22 C25 C24 101.7(7)
C26 C25 C24 103.3(6)
C27 C26 C31 117.2(4)
C27 C26 C25 121.7(5)
C31 C26 C25 121.2(5)
C26 C27 C28 122.3(4)
C26 C27 H27 118.9
C28 C27 H27 118.9
C29 C28 C27 118.7(4)
C29 C28 S3 120.1(3)
C27 C28 S3 121.2(3)
O3 C29 C30 119.9(4)
O3 C29 C28 120.2(4)
C30 C29 C28 119.7(4)
C31 C30 C29 119.4(4)
C31 C30 S4 120.3(3)
C29 C30 S4 120.2(3)
C26 C31 C30 122.4(4)
C26 C31 H31 118.8
C30 C31 H31 118.8
O3 C32 H32A 109.5
O3 C32 H32B 109.5
H32A C32 H32B 109.5
O3 C32 H32C 109.5
H32A C32 H32C 109.5
H32B C32 H32C 109.5
C36 C33 H33A 109.5
C36 C33 H33B 109.5
H33A C33 H33B 109.5
C36 C33 H33C 109.5
H33A C33 H33C 109.5
H33B C33 H33C 109.5
C36 C34 H34A 109.5
C36 C34 H34B 109.5
H34A C34 H34B 109.5
C36 C34 H34C 109.5
H34A C34 H34C 109.5
H34B C34 H34C 109.5
C36 C35 H35A 109.5
C36 C35 H35B 109.5
H35A C35 H35B 109.5
C36 C35 H35C 109.5
H35A C35 H35C 109.5
H35B C35 H35C 109.5
C34 C36 C33 108.7(7)
C34 C36 C35 109.6(6)
C33 C36 C35 107.5(6)
C34 C36 C37 109.4(5)
C33 C36 C37 110.4(5)
C35 C36 C37 111.3(5)
C38 C37 C42 116.1(4)
C38 C37 C36 120.7(5)
C42 C37 C36 123.1(5)
C39 C38 C37 122.3(4)
C39 C38 H38 118.9
C37 C38 H38 118.9
C38 C39 C40 122.6(4)
C38 C39 S4 119.4(3)
C40 C39 S4 117.9(3)
O4 C40 C41 123.5(4)
O4 C40 C39 121.5(4)
C41 C40 C39 115.0(4)
C42 C41 C40 121.3(4)
C42 C41 S1 118.5(3)
C40 C41 S1 120.0(3)
C37 C42 C41 122.7(4)
C37 C42 H42 118.6
C41 C42 H42 118.6
C44 C43 C47 108.7(5)
C44 C43 Co1 70.4(3)
C47 C43 Co1 70.3(3)
C44 C43 H43 125.6
C47 C43 H43 125.6
Co1 C43 H43 125.6
C43 C44 C45 107.2(5)
C43 C44 Co1 70.6(3)
C45 C44 Co1 69.6(3)
C43 C44 H44 126.4
C45 C44 H44 126.4
Co1 C44 H44 126.4
C46 C45 C44 108.6(5)
C46 C45 Co1 70.7(3)
C44 C45 Co1 70.6(3)
C46 C45 H45 125.7
C44 C45 H45 125.7
Co1 C45 H45 125.7
C45 C46 C47 108.3(5)
C45 C46 Co1 70.2(3)
C47 C46 Co1 70.7(3)
C45 C46 H46 125.8
C47 C46 H46 125.8
Co1 C46 H46 125.8
C46 C47 C43 107.1(5)
C46 C47 Co1 69.8(3)
C43 C47 Co1 70.1(3)
C46 C47 H47 126.4
C43 C47 H47 126.4
Co1 C47 H47 126.4
C49 C48 O8 114.8(8)
C49 C48 H48A 108.6
O8 C48 H48A 108.6
C49 C48 H48B 108.6
O8 C48 H48B 108.6
H48A C48 H48B 107.5
C48 C49 H49A 109.5
C48 C49 H49B 109.5
H49A C49 H49B 109.5
C48 C49 H49C 109.5
H49A C49 H49C 109.5
H49B C49 H49C 109.5
O9 C50 C51 108.1(5)
O9 C50 H50A 110.1
C51 C50 H50A 110.1
O9 C50 H50B 110.1
C51 C50 H50B 110.1
H50A C50 H50B 108.4
C50 C51 H51A 109.5
C50 C51 H51B 109.5
H51A C51 H51B 109.5
C50 C51 H51C 109.5
H51A C51 H51C 109.5
H51B C51 H51C 109.5
O10 C52 C53 110.6(6)
O10 C52 H52A 109.5
C53 C52 H52A 109.5
O10 C52 H52B 109.5
C53 C52 H52B 109.5
H52A C52 H52B 108.1
C52 C53 H53A 109.5
C52 C53 H53B 109.5
H53A C53 H53B 109.5
C52 C53 H53C 109.5
H53A C53 H53C 109.5
H53B C53 H53C 109.5
O11 C54 C55 110.6(5)
O11 C54 H54A 109.5
C55 C54 H54A 109.5
O11 C54 H54B 109.5
C55 C54 H54B 109.5
H54A C54 H54B 108.1
C54 C55 H55A 109.5
C54 C55 H55B 109.5
H55A C55 H55B 109.5
C54 C55 H55C 109.5
H55A C55 H55C 109.5
H55B C55 H55C 109.5
O12 C56 C57 117.2(10)
O12 C56 H56A 108.0
C57 C56 H56A 108.0
O12 C56 H56B 108.0
C57 C56 H56B 108.0
H56A C56 H56B 107.2
C56 C57 H57A 109.5
C56 C57 H57B 109.5
H57A C57 H57B 109.5
C56 C57 H57C 109.5
H57A C57 H57C 109.5
H57B C57 H57C 109.5
C59 C58 O13 115.2(6)
C59 C58 H58A 108.5
O13 C58 H58A 108.5
C59 C58 H58B 108.5
O13 C58 H58B 108.5
H58A C58 H58B 107.5
C58 C59 H59A 109.5
C58 C59 H59B 109.5
H59A C59 H59B 109.5
C58 C59 H59C 109.5
H59A C59 H59C 109.5
H59B C59 H59C 109.5

loop_
_geom_bond_atom_site_label_1
_geom_bond_atom_site_label_2
_geom_bond_distance
Tb1 O2 2.175(3)
Tb1 O4 2.180(3)
Tb1 O7 2.304(3)
Tb1 O6 2.312(3)
Tb1 O5 2.326(3)
Tb1 O1 2.549(3)
Tb1 O3 2.716(3)
Co1 C45 2.068(5)
Co1 C46 2.074(5)
Co1 C44 2.081(5)
Co1 C43 2.083(5)
Co1 C47 2.085(4)
Co1 P3 2.1623(13)
Co1 P1 2.1692(11)
Co1 P2 2.1708(11)
O1 C8 1.384(4)
O1 C11 1.438(5)
O2 C19 1.303(5)
O3 C29 1.374(5)
O3 C32 1.422(5)
O4 C40 1.308(5)
O5 P1 1.494(3)
O6 P2 1.498(3)
O7 P3 1.504(3)
O8 C48 1.430(7)
O8 P1 1.590(4)
O9 C50 1.436(6)
O9 P1 1.600(4)
O10 C52 1.430(6)
O10 P2 1.595(4)
O11 C54 1.428(6)
O11 P2 1.601(3)
O12 C56 1.369(9)
O12 P3 1.594(4)
O13 C58 1.423(7)
O13 P3 1.612(4)
S1 C41 1.772(4)
S1 C7 1.781(4)
S2 C18 1.769(5)
S2 C9 1.786(4)
S3 C20 1.766(5)
S3 C28 1.777(5)
S4 C30 1.772(4)
S4 C39 1.778(4)
C1 C4 1.516(8)
C1 H1A 0.9600
C1 H1B 0.9600
C1 H1C 0.9600
C2 C4 1.552(8)
C2 H2A 0.9600
C2 H2B 0.9600
C2 H2C 0.9600
C3 C4 1.543(7)
C3 H3A 0.9600
C3 H3B 0.9600
C3 H3C 0.9600
C4 C5 1.531(6)
C5 C6 1.370(6)
C5 C10 1.418(6)
C6 C7 1.396(5)
C6 H6 0.9300
C7 C8 1.393(6)
C8 C9 1.385(5)
C9 C10 1.387(6)
C10 H10 0.9300
C11 H11A 0.9600
C11 H11B 0.9600
C11 H11C 0.9600
C12 C15 1.553(12)
C12 H12A 0.9600
C12 H12B 0.9600
C12 H12C 0.9600
C13 C15 1.450(11)
C13 H13A 0.9600
C13 H13B 0.9600
C13 H13C 0.9600
C14 C15 1.554(13)
C14 H14A 0.9600
C14 H14B 0.9600
C14 H14C 0.9600
C15 C16 1.535(7)
C16 C17 1.367(7)
C16 C21 1.398(7)
C17 C18 1.417(6)
C17 H17 0.9300
C18 C19 1.411(6)
C19 C20 1.416(6)
C20 C21 1.383(6)
C21 H21 0.9300
C22 C25 1.459(10)
C22 H22A 0.9600
C22 H22B 0.9600
C22 H22C 0.9600
C23 C25 1.457(11)
C23 H23A 0.9600
C23 H23B 0.9600
C23 H23C 0.9600
C24 C25 1.670(11)
C24 H24A 0.9600
C24 H24B 0.9600
C24 H24C 0.9600
C25 C26 1.528(8)
C26 C27 1.376(7)
C26 C31 1.379(7)
C27 C28 1.402(6)
C27 H27 0.9300
C28 C29 1.391(6)
C29 C30 1.387(6)
C30 C31 1.385(6)
C31 H31 0.9300
C32 H32A 0.9600
C32 H32B 0.9600
C32 H32C 0.9600
C33 C36 1.526(9)
C33 H33A 0.9600
C33 H33B 0.9600
C33 H33C 0.9600
C34 C36 1.514(9)
C34 H34A 0.9600
C34 H34B 0.9600
C34 H34C 0.9600
C35 C36 1.533(10)
C35 H35A 0.9600
C35 H35B 0.9600
C35 H35C 0.9600
C36 C37 1.538(7)
C37 C38 1.389(7)
C37 C42 1.391(6)
C38 C39 1.372(6)
C38 H38 0.9300
C39 C40 1.419(6)
C40 C41 1.409(6)
C41 C42 1.393(6)
C42 H42 0.9300
C43 C44 1.390(8)
C43 C47 1.412(8)
C43 H43 0.9800
C44 C45 1.412(8)
C44 H44 0.9800
C45 C46 1.386(8)
C45 H45 0.9800
C46 C47 1.403(8)
C46 H46 0.9800
C47 H47 0.9800
C48 C49 1.359(8)
C48 H48A 0.9700
C48 H48B 0.9700
C49 H49A 0.9600
C49 H49B 0.9600
C49 H49C 0.9600
C50 C51 1.502(9)
C50 H50A 0.9700
C50 H50B 0.9700
C51 H51A 0.9600
C51 H51B 0.9600
C51 H51C 0.9600
C52 C53 1.441(10)
C52 H52A 0.9700
C52 H52B 0.9700
C53 H53A 0.9600
C53 H53B 0.9600
C53 H53C 0.9600
C54 C55 1.444(8)
C54 H54A 0.9700
C54 H54B 0.9700
C55 H55A 0.9600
C55 H55B 0.9600
C55 H55C 0.9600
C56 C57 1.384(12)
C56 H56A 0.9700
C56 H56B 0.9700
C57 H57A 0.9600
C57 H57B 0.9600
C57 H57C 0.9600
C58 C59 1.396(10)
C58 H58A 0.9700
C58 H58B 0.9700
C59 H59A 0.9600
C59 H59B 0.9600
C59 H59C 0.9600
